data_7200106
loop_
_publ_author_name
'Kendrick, John'
'Gourlay, Matthew D.'
'Neumann, Marcus A.'
'Leusen, Frank J. J.'

_publ_section_title
;
 Predicting spontaneous racemate resolution using recent developments in
 crystal structure prediction
;
_journal_issue 11
_journal_name_full CrystEngComm
_journal_page_first 2391
_journal_page_last 2399
_journal_paper_doi 10.1039/b909038j
_journal_volume 11
_journal_year 2009
_space_group_IT_number 19
_symmetry_cell_setting orthorhombic
_symmetry_Int_Tables_number 19
_symmetry_space_group_name_Hall 'P 2ac 2ab'
_symmetry_space_group_name_H-M 'P 21 21 21'
_cell_angle_alpha 90.000000
_cell_angle_beta 90.000000
_cell_angle_gamma 90.000000
_cell_length_a 14.586765
_cell_length_b 4.635238
_cell_length_c 8.064789
_cell_volume 545.286
_cod_data_source_file 5HMO_enantiopure.cif
_cod_data_source_block 5HMO_E_14
_cod_original_sg_symbol_H-M 'P 2_1 2_1 2_1'
_cod_struct_determination_method theoretical
_cod_database_code 7200106

loop_
_symmetry_equiv_pos_site_id
_symmetry_equiv_pos_as_xyz
1 x,y,z
2 -x+1/2,-y,z+1/2
3 -x,y+1/2,-z+1/2
4 x+1/2,-y+1/2,-z

loop_
_atom_site_label
_atom_site_type_symbol
_atom_site_fract_x
_atom_site_fract_y
_atom_site_fract_z
C46 C 1.121452 0.516905 0.148847
C47 C 1.095417 0.503401 -0.036964
O48 O 1.153819 0.718513 -0.117699
C49 C 1.210277 0.838715 -0.002490
N50 N 1.196166 0.725170 0.147504
O51 O 1.265249 1.032045 -0.043141
C52 C 0.995561 0.570491 -0.072663
O53 O 0.944923 0.337042 -0.002944
H54 H 1.064473 0.593836 0.226088
H55 H 1.144499 0.307941 0.196786
H56 H 1.113165 0.294644 -0.091950
H57 H 1.222398 0.817101 0.253935
H58 H 0.976542 0.780007 -0.017455
H59 H 0.985736 0.584574 -0.207896
H60 H 0.879028 0.384881 -0.008407
